data_4133481
loop_
_publ_author_name
'Dong, Shaoqiang'
'Gopalakrishna, Tullimilli Y.'
'Han, Yi'
'Phan, Hoa'
'Tao, Tao'
'Ni, Yong'
'Liu, Gang'
'Chi, Chunyan'

_publ_section_title
;
 Extended Bis(anthraoxa)quinodimethanes with Nine and Ten Consecutively
 Fused Six-Membered Rings: Neutral Diradicaloids and Charged Diradical
 Dianions/Dications.
;
_journal_issue 1
_journal_name_full 'Journal of the American Chemical Society'
_journal_page_first 62
_journal_page_last 66
_journal_paper_doi 10.1021/jacs.8b10279
_journal_volume 141
_journal_year 2019
_chemical_formula_moiety 'C118 H104 F6 O6'
_chemical_formula_sum 'C118 H104 F6 O6'
_chemical_formula_weight 1732.01
_space_group_crystal_system triclinic
_space_group_IT_number 2
_space_group_name_Hall '-P 1'
_space_group_name_H-M_alt 'P -1'
_atom_sites_solution_hydrogens geom
_atom_sites_solution_primary direct
_atom_sites_solution_secondary difmap
_audit_creation_method SHELXL-2014
_cell_angle_alpha 89.396(2)
_cell_angle_beta 86.0940(10)
_cell_angle_gamma 83.8120(10)
_cell_formula_units_Z 1
_cell_length_a 7.6416(2)
_cell_length_b 15.0479(5)
_cell_length_c 23.3547(8)
_cell_measurement_reflns_used 9168
_cell_measurement_temperature 100(2)
_cell_measurement_theta_max 67.499
_cell_measurement_theta_min 1.896
_cell_volume 2663.69(15)
_computing_cell_refinement SMART
_computing_data_collection 'SMART (BRUKER 2000)'
_computing_data_reduction 'SAINT (BRUKER 2000)'
_computing_molecular_graphics SHELXTL
_computing_publication_material SHELXTL
_computing_structure_refinement SHELXTL
_computing_structure_solution 'SHELXTL (BRUKER 2000)'
_diffrn_ambient_temperature 100(2)
_diffrn_measured_fraction_theta_full 0.985
_diffrn_measured_fraction_theta_max 0.989
_diffrn_measurement_device_type 'BRUKER Smart Apex CCD area detector'
_diffrn_measurement_method '\f and \w scans'
_diffrn_radiation_type CuK\a
_diffrn_radiation_wavelength 1.54178
_diffrn_reflns_av_R_equivalents 0.0289
_diffrn_reflns_av_unetI/netI 0.0312
_diffrn_reflns_Laue_measured_fraction_full 0.985
_diffrn_reflns_Laue_measured_fraction_max 0.989
_diffrn_reflns_limit_h_max 9
_diffrn_reflns_limit_h_min -9
_diffrn_reflns_limit_k_max 18
_diffrn_reflns_limit_k_min -18
_diffrn_reflns_limit_l_max 27
_diffrn_reflns_limit_l_min -27
_diffrn_reflns_number 32339
_diffrn_reflns_point_group_measured_fraction_full 0.985
_diffrn_reflns_point_group_measured_fraction_max 0.989
_diffrn_reflns_theta_full 67.679
_diffrn_reflns_theta_max 67.499
_diffrn_reflns_theta_min 1.896
_diffrn_source 'fine-focus sealed tube'
_exptl_absorpt_coefficient_mu 0.581
_exptl_absorpt_correction_T_max 0.971
_exptl_absorpt_correction_T_min 0.955
_exptl_absorpt_correction_type multi-scan
_exptl_absorpt_process_details 'SADABS, BRUKER(2000)'
_exptl_crystal_colour blue
_exptl_crystal_density_diffrn 1.080
_exptl_crystal_density_method 'not measured'
_exptl_crystal_description block
_exptl_crystal_F_000 914
_exptl_crystal_size_max 0.080
_exptl_crystal_size_mid 0.080
_exptl_crystal_size_min 0.050
_platon_squeeze_details
;
;
_refine_diff_density_max 1.604
_refine_diff_density_min -0.900
_refine_diff_density_rms 0.073
_refine_ls_extinction_method none
_refine_ls_goodness_of_fit_ref 1.069
_refine_ls_hydrogen_treatment constr
_refine_ls_matrix_type full
_refine_ls_number_parameters 626
_refine_ls_number_reflns 9586
_refine_ls_number_restraints 31
_refine_ls_restrained_S_all 1.269
_refine_ls_R_factor_all 0.1057
_refine_ls_R_factor_gt 0.0969
_refine_ls_shift/su_max 0.005
_refine_ls_shift/su_mean 0.000
_refine_ls_structure_factor_coef Fsqd
_refine_ls_weighting_details 'w=1/[\s^2^(Fo^2^)+(0.1282P)^2^+4.4577P] where P=(Fo^2^+2Fc^2^)/3'
_refine_ls_weighting_scheme calc
_refine_ls_wR_factor_gt 0.2621
_refine_ls_wR_factor_ref 0.2704
_reflns_Friedel_coverage 0.000
_reflns_number_gt 8219
_reflns_number_total 9586
_reflns_threshold_expression 'I > 2\s(I)'
_cod_data_source_file ja8b10279_si_003.cif
_cod_data_source_block 1
_cod_original_cell_volume 2663.70(15)
_cod_database_code 4133481
_shelx_space_group_comment
;
The symmetry employed for this shelxl refinement is uniquely defined
by the following loop, which should always be used as a source of
symmetry information in preference to the above space-group names.
They are only intended as comments.
;
_shelx_estimated_absorpt_t_min 0.955
_shelx_estimated_absorpt_t_max 0.972
_shelxl_version_number 2014-3

loop_
_space_group_symop_operation_xyz
'x, y, z'
'-x, -y, -z'

loop_
_atom_site_label
_atom_site_type_symbol
_atom_site_fract_x
_atom_site_fract_y
_atom_site_fract_z
_atom_site_U_iso_or_equiv
_atom_site_adp_type
_atom_site_occupancy
_atom_site_site_symmetry_order
_atom_site_calc_flag
_atom_site_refinement_flags_posn
_atom_site_refinement_flags_adp
_atom_site_refinement_flags_occupancy
_atom_site_disorder_assembly
_atom_site_disorder_group
C1 C 0.2053(4) 0.4719(2) 0.69248(12) 0.0352(7) Uani 1 1 d . . . . .
C2 C 0.2109(4) 0.4960(2) 0.74827(13) 0.0417(8) Uani 1 1 d . . . . .
C3 C 0.3088(4) 0.4421(2) 0.78889(12) 0.0337(7) Uani 1 1 d . . . . .
C4 C 0.3094(4) 0.4607(2) 0.84765(12) 0.0302(6) Uani 1 1 d . . . . .
C5 C 0.4160(4) 0.40311(19) 0.88288(11) 0.0280(6) Uani 1 1 d . . . . .
C6 C 0.4226(4) 0.4201(2) 0.94262(12) 0.0304(6) Uani 1 1 d . . . . .
H6 H 0.3558 0.4716 0.9590 0.036 Uiso 1 1 calc R U . . .
C7 C 0.5228(4) 0.3641(2) 0.97665(12) 0.0352(7) Uani 1 1 d . . . . .
H7 H 0.5259 0.3772 1.0162 0.042 Uiso 1 1 calc R U . . .
C8 C 0.6224(4) 0.2864(2) 0.95336(13) 0.0362(7) Uani 1 1 d . . . . .
H8 H 0.6908 0.2474 0.9775 0.043 Uiso 1 1 calc R U . . .
C9 C 0.6204(4) 0.2674(2) 0.89680(12) 0.0342(7) Uani 1 1 d . . . . .
H9 H 0.6883 0.2153 0.8817 0.041 Uiso 1 1 calc R U . . .
C10 C 0.5178(4) 0.3247(2) 0.85953(12) 0.0295(6) Uani 1 1 d . . . . .
C11 C 0.5146(4) 0.3051(2) 0.80125(12) 0.0289(6) Uani 1 1 d . . . . .
C12 C 0.4120(4) 0.3630(2) 0.76569(12) 0.0295(6) Uani 1 1 d . . . . .
C13 C 0.4102(4) 0.34225(19) 0.70651(12) 0.0289(6) Uani 1 1 d . . . . .
H13 H 0.4812 0.2907 0.6919 0.035 Uiso 1 1 calc R U . . .
C14 C 0.3093(4) 0.39410(19) 0.66961(12) 0.0287(6) Uani 1 1 d . . . . .
C15 C 0.3060(3) 0.37427(18) 0.60978(11) 0.0244(6) Uani 1 1 d . . . . .
C16 C 0.1933(3) 0.42910(18) 0.57684(11) 0.0256(6) Uani 1 1 d . . . . .
C17 C 0.0832(4) 0.50426(19) 0.60255(11) 0.0289(6) Uani 1 1 d . . . . .
C18 C 0.1768(3) 0.41321(17) 0.51791(11) 0.0239(5) Uani 1 1 d . . . . .
H18 H 0.2521 0.3662 0.4995 0.029 Uiso 1 1 calc R U . . .
C19 C 0.0562(3) 0.46313(17) 0.48632(11) 0.0238(6) Uani 1 1 d . . . . .
C20 C 0.0384(4) 0.44423(18) 0.42645(11) 0.0265(6) Uani 1 1 d . . . . .
C21 C 0.1636(4) 0.37233(19) 0.39835(11) 0.0281(6) Uani 1 1 d . . . . .
C22 C 0.1598(4) 0.28327(19) 0.41355(12) 0.0312(6) Uani 1 1 d . . . . .
H22 H 0.0636 0.2658 0.4374 0.037 Uiso 1 1 calc R U . . .
C23 C 0.2948(4) 0.2193(2) 0.39437(12) 0.0329(6) Uani 1 1 d . . . . .
H23 H 0.2889 0.1587 0.4054 0.039 Uiso 1 1 calc R U . . .
C24 C 0.4376(4) 0.2413(2) 0.35961(12) 0.0329(7) Uani 1 1 d . . . . .
C25 C 0.4354(4) 0.3306(2) 0.34164(13) 0.0388(7) Uani 1 1 d . . . . .
H25 H 0.5282 0.3475 0.3160 0.047 Uiso 1 1 calc R U . . .
C26 C 0.3007(4) 0.3945(2) 0.36052(12) 0.0354(7) Uani 1 1 d . . . . .
H26 H 0.3019 0.4544 0.3474 0.042 Uiso 1 1 calc R U . . .
C27 C 0.5964(4) 0.1739(2) 0.34121(14) 0.0405(8) Uani 1 1 d . . . . .
C28 C 0.7610(4) 0.2061(3) 0.36452(19) 0.0547(10) Uani 1 1 d . . . . .
H28A H 0.7787 0.2652 0.3485 0.082 Uiso 1 1 calc R U . . .
H28B H 0.8641 0.1638 0.3536 0.082 Uiso 1 1 calc R U . . .
H28C H 0.7455 0.2101 0.4064 0.082 Uiso 1 1 calc R U . . .
C29 C 0.5767(5) 0.0811(2) 0.36574(17) 0.0510(9) Uani 1 1 d . . . . .
H29A H 0.5680 0.0839 0.4078 0.077 Uiso 1 1 calc R U . . .
H29B H 0.6796 0.0400 0.3527 0.077 Uiso 1 1 calc R U . . .
H29C H 0.4697 0.0598 0.3525 0.077 Uiso 1 1 calc R U . . .
C30 C 0.6156(5) 0.1683(3) 0.27539(15) 0.0544(10) Uani 1 1 d . . . . .
H30A H 0.5063 0.1511 0.2612 0.082 Uiso 1 1 calc R U . . .
H30B H 0.7139 0.1235 0.2636 0.082 Uiso 1 1 calc R U . . .
H30C H 0.6388 0.2266 0.2594 0.082 Uiso 1 1 calc R U . . .
C31 C 0.4197(4) 0.2950(2) 0.58492(16) 0.0423(6) Uani 1 1 d . U . . .
C32 C 0.3564(5) 0.2125(2) 0.58331(17) 0.0473(6) Uani 1 1 d . U . . .
C33 C 0.4685(6) 0.1388(2) 0.56303(18) 0.0591(11) Uani 1 1 d . . . . .
H33 H 0.4242 0.0823 0.5624 0.071 Uiso 1 1 calc R U . . .
C34 C 0.6408(5) 0.1449(2) 0.54387(14) 0.0476(9) Uani 1 1 d . . . . .
C35 C 0.6970(5) 0.2274(3) 0.5440(2) 0.0685(13) Uani 1 1 d . . . . .
H35 H 0.8140 0.2339 0.5294 0.082 Uiso 1 1 calc R U . . .
C36 C 0.5909(5) 0.3027(2) 0.56438(18) 0.0493(6) Uani 1 1 d . U . . .
C37 C 0.6657(6) 0.3886(3) 0.5677(3) 0.0903(10) Uani 1 1 d . U . . .
H37A H 0.6215 0.4286 0.5373 0.135 Uiso 1 1 calc R U . . .
H37B H 0.7947 0.3784 0.5628 0.135 Uiso 1 1 calc R U . . .
H37C H 0.6306 0.4161 0.6052 0.135 Uiso 1 1 calc R U . . .
C38 C 0.1644(6) 0.2041(3) 0.5995(3) 0.0826(10) Uani 1 1 d . U . . .
H38A H 0.1350 0.1458 0.5871 0.124 Uiso 1 1 calc R U . . .
H38B H 0.0910 0.2517 0.5808 0.124 Uiso 1 1 calc R U . . .
H38C H 0.1424 0.2092 0.6413 0.124 Uiso 1 1 calc R U . . .
C39 C 0.7643(7) 0.0639(3) 0.5240(2) 0.0754(15) Uani 1 1 d . . . . .
H39A H 0.8207 0.0760 0.4862 0.113 Uiso 1 1 calc R U . . .
H39B H 0.6970 0.0123 0.5214 0.113 Uiso 1 1 calc R U . . .
H39C H 0.8548 0.0508 0.5515 0.113 Uiso 1 1 calc R U . . .
C40 C 0.6134(4) 0.2214(2) 0.77658(11) 0.0301(6) Uani 1 1 d . . . . .
C41 C 0.5280(4) 0.1437(2) 0.77446(14) 0.0391(7) Uani 1 1 d . . . . .
C42 C 0.6191(5) 0.0668(2) 0.75042(16) 0.0446(8) Uani 1 1 d . . . . .
H42 H 0.5607 0.0144 0.7487 0.054 Uiso 1 1 calc R U . . .
C43 C 0.7928(4) 0.0645(2) 0.72889(15) 0.0429(8) Uani 1 1 d . . . . .
C44 C 0.8751(4) 0.1416(2) 0.73145(14) 0.0411(8) Uani 1 1 d . . . . .
H44 H 0.9945 0.1406 0.7170 0.049 Uiso 1 1 calc R U . . .
C45 C 0.7886(4) 0.2211(2) 0.75461(13) 0.0348(7) Uani 1 1 d . . . . .
C46 C 0.8813(5) 0.3042(3) 0.75518(19) 0.0542(10) Uani 1 1 d . . . . .
H46A H 0.9937 0.2945 0.7322 0.081 Uiso 1 1 calc R U . . .
H46B H 0.9034 0.3182 0.7948 0.081 Uiso 1 1 calc R U . . .
H46C H 0.8071 0.3542 0.7390 0.081 Uiso 1 1 calc R U . . .
C47 C 0.3382(5) 0.1441(3) 0.7973(2) 0.0624(11) Uani 1 1 d . . . . .
H47A H 0.2962 0.0867 0.7889 0.094 Uiso 1 1 calc R U . . .
H47B H 0.2655 0.1925 0.7789 0.094 Uiso 1 1 calc R U . . .
H47C H 0.3297 0.1534 0.8389 0.094 Uiso 1 1 calc R U . . .
C48 C 0.8903(6) -0.0201(3) 0.7029(2) 0.0638(12) Uani 1 1 d . . . . .
H48A H 0.9215 -0.0099 0.6622 0.096 Uiso 1 1 calc R U . . .
H48B H 0.8146 -0.0687 0.7069 0.096 Uiso 1 1 calc R U . . .
H48C H 0.9980 -0.0363 0.7229 0.096 Uiso 1 1 calc R U . . .
C49 C 0.1990(4) 0.53824(19) 0.87702(11) 0.0276(6) Uani 1 1 d . . . . .
C50 C 0.2701(4) 0.6194(2) 0.88265(11) 0.0303(6) Uani 1 1 d . . . . .
C51 C 0.1726(4) 0.6877(2) 0.91415(12) 0.0343(7) Uani 1 1 d . . . . .
H51 H 0.2199 0.7431 0.9176 0.041 Uiso 1 1 calc R U . . .
C52 C 0.0074(4) 0.6773(2) 0.94087(13) 0.0367(7) Uani 1 1 d . . . . .
C53 C -0.0598(4) 0.5965(2) 0.93464(13) 0.0369(7) Uani 1 1 d . . . . .
H53 H -0.1728 0.5888 0.9524 0.044 Uiso 1 1 calc R U . . .
C54 C 0.0321(4) 0.5261(2) 0.90329(12) 0.0306(6) Uani 1 1 d . . . . .
C55 C -0.0459(4) 0.4394(2) 0.89935(14) 0.0405(7) Uani 1 1 d . . . . .
H55A H 0.0392 0.3903 0.9111 0.061 Uiso 1 1 calc R U . . .
H55B H -0.0741 0.4300 0.8597 0.061 Uiso 1 1 calc R U . . .
H55C H -0.1538 0.4412 0.9247 0.061 Uiso 1 1 calc R U . . .
C56 C 0.4488(4) 0.6336(2) 0.85503(14) 0.0397(7) Uani 1 1 d . . . . .
H56A H 0.4773 0.6935 0.8644 0.060 Uiso 1 1 calc R U . . .
H56B H 0.4475 0.6279 0.8133 0.060 Uiso 1 1 calc R U . . .
H56C H 0.5379 0.5887 0.8694 0.060 Uiso 1 1 calc R U . . .
C57 C -0.0953(5) 0.7519(3) 0.97588(18) 0.0567(10) Uani 1 1 d . . . . .
H57A H -0.0310 0.8049 0.9736 0.085 Uiso 1 1 calc R U . . .
H57B H -0.1099 0.7328 1.0160 0.085 Uiso 1 1 calc R U . . .
H57C H -0.2115 0.7663 0.9608 0.085 Uiso 1 1 calc R U . . .
C59 C -0.0889(4) 0.7005(2) 0.77571(13) 0.0355(7) Uani 1 1 d . U . . .
O1 O 0.1000(3) 0.52728(15) 0.65900(8) 0.0419(6) Uani 1 1 d . . . . .
F1 F -0.1074(4) 0.73764(15) 0.72545(10) 0.0786(9) Uani 1 1 d . U . . .
F2 F 0.0167(4) 0.74772(17) 0.80120(12) 0.0837(9) Uani 1 1 d . . . . .
F3 F -0.2341(6) 0.7136(3) 0.8049(3) 0.172(3) Uani 1 1 d . . . . .
C58 C -0.0359(5) 0.6011(3) 0.76949(15) 0.0258(9) Uani 0.723(5) 1 d . . P A 1
O2 O 0.1422(4) 0.5870(2) 0.76214(11) 0.0246(8) Uani 0.723(5) 1 d . . P A 1
O3 O -0.1370(4) 0.54599(19) 0.77017(12) 0.0344(8) Uani 0.723(5) 1 d . . P A 1
C58' C 0.0808(19) 0.6286(10) 0.7611(5) 0.0356(9) Uani 0.277(5) 1 d . U P A 2
O2' O 0.0434(11) 0.5454(6) 0.7732(3) 0.031(2) Uani 0.277(5) 1 d . . P A 2
O3' O 0.2147(12) 0.6503(5) 0.7397(4) 0.049(3) Uani 0.277(5) 1 d . . P A 2

loop_
_atom_site_aniso_label
_atom_site_aniso_U_11
_atom_site_aniso_U_22
_atom_site_aniso_U_33
_atom_site_aniso_U_23
_atom_site_aniso_U_13
_atom_site_aniso_U_12
C1 0.0355(16) 0.0411(17) 0.0254(14) -0.0082(12) -0.0108(12) 0.0183(13)
C2 0.0470(19) 0.0471(19) 0.0252(15) -0.0143(13) -0.0121(13) 0.0283(15)
C3 0.0351(16) 0.0428(17) 0.0202(14) -0.0090(12) -0.0072(11) 0.0137(13)
C4 0.0267(14) 0.0403(16) 0.0217(13) -0.0076(11) -0.0052(11) 0.0078(12)
C5 0.0241(13) 0.0367(15) 0.0219(13) -0.0032(11) -0.0035(10) 0.0039(11)
C6 0.0263(14) 0.0416(16) 0.0218(13) -0.0063(11) -0.0020(10) 0.0042(12)
C7 0.0339(15) 0.0494(18) 0.0209(13) -0.0035(12) -0.0047(11) 0.0050(13)
C8 0.0355(16) 0.0444(17) 0.0266(14) -0.0002(12) -0.0083(12) 0.0093(13)
C9 0.0335(15) 0.0390(16) 0.0274(15) -0.0040(12) -0.0057(12) 0.0107(12)
C10 0.0254(14) 0.0375(15) 0.0244(14) -0.0043(11) -0.0057(11) 0.0045(11)
C11 0.0257(14) 0.0356(15) 0.0238(14) -0.0048(11) -0.0053(11) 0.0069(11)
C12 0.0271(14) 0.0370(15) 0.0221(13) -0.0071(11) -0.0065(11) 0.0109(12)
C13 0.0287(14) 0.0336(15) 0.0222(13) -0.0080(11) -0.0052(11) 0.0098(11)
C14 0.0263(14) 0.0353(15) 0.0226(13) -0.0072(11) -0.0041(11) 0.0082(11)
C15 0.0216(12) 0.0300(14) 0.0203(13) -0.0059(10) -0.0022(10) 0.0038(10)
C16 0.0238(13) 0.0294(14) 0.0220(13) -0.0054(10) -0.0017(10) 0.0056(11)
C17 0.0299(14) 0.0358(15) 0.0186(13) -0.0093(11) -0.0063(11) 0.0103(12)
C18 0.0232(13) 0.0254(13) 0.0213(13) -0.0072(10) -0.0009(10) 0.0057(10)
C19 0.0211(12) 0.0281(14) 0.0208(13) -0.0064(10) -0.0005(10) 0.0034(11)
C20 0.0263(13) 0.0318(14) 0.0196(13) -0.0066(10) -0.0035(10) 0.0072(11)
C21 0.0282(14) 0.0354(15) 0.0185(12) -0.0089(11) -0.0075(10) 0.0106(11)
C22 0.0268(14) 0.0343(15) 0.0318(15) -0.0128(12) -0.0063(11) 0.0040(11)
C23 0.0359(16) 0.0311(15) 0.0306(15) -0.0113(12) -0.0085(12) 0.0057(12)
C24 0.0295(15) 0.0386(16) 0.0284(14) -0.0131(12) -0.0078(11) 0.0112(12)
C25 0.0372(16) 0.0407(17) 0.0344(16) -0.0057(13) 0.0076(13) 0.0085(13)
C26 0.0402(17) 0.0360(16) 0.0260(14) -0.0036(12) 0.0028(12) 0.0114(13)
C27 0.0351(16) 0.0435(18) 0.0390(17) -0.0152(14) -0.0049(13) 0.0161(14)
C28 0.0306(17) 0.060(2) 0.069(2) -0.0218(19) -0.0079(16) 0.0167(16)
C29 0.047(2) 0.0416(19) 0.060(2) -0.0178(16) -0.0078(17) 0.0203(15)
C30 0.053(2) 0.059(2) 0.043(2) -0.0203(17) 0.0020(16) 0.0276(18)
C31 0.0346(11) 0.0353(11) 0.0547(13) -0.0136(10) 0.0114(10) -0.0017(9)
C32 0.0413(12) 0.0380(11) 0.0603(14) -0.0123(10) 0.0138(11) -0.0031(10)
C33 0.080(3) 0.0267(17) 0.066(3) -0.0067(16) 0.013(2) 0.0043(17)
C34 0.059(2) 0.0434(19) 0.0337(17) -0.0090(14) -0.0031(15) 0.0270(16)
C35 0.0344(19) 0.064(3) 0.101(4) -0.029(2) 0.021(2) 0.0082(18)
C36 0.0382(12) 0.0412(12) 0.0659(14) -0.0160(11) 0.0155(11) -0.0027(10)
C37 0.0534(17) 0.0587(18) 0.155(2) -0.0206(19) 0.0260(18) -0.0098(16)
C38 0.0599(18) 0.0535(17) 0.132(2) -0.0126(18) 0.0215(18) -0.0099(15)
C39 0.094(3) 0.061(3) 0.059(3) -0.018(2) -0.006(2) 0.049(2)
C40 0.0292(14) 0.0375(16) 0.0219(13) -0.0060(11) -0.0098(11) 0.0104(12)
C41 0.0341(16) 0.0398(17) 0.0418(17) -0.0053(14) -0.0084(13) 0.0069(13)
C42 0.0418(18) 0.0357(17) 0.056(2) -0.0086(15) -0.0120(15) 0.0052(14)
C43 0.0404(18) 0.0385(17) 0.0472(19) -0.0128(14) -0.0143(14) 0.0160(14)
C44 0.0296(15) 0.0495(19) 0.0412(17) -0.0132(14) -0.0050(13) 0.0123(14)
C45 0.0320(15) 0.0403(17) 0.0304(15) -0.0091(12) -0.0059(12) 0.0076(12)
C46 0.0383(19) 0.051(2) 0.071(3) -0.0226(19) 0.0085(17) -0.0002(16)
C47 0.042(2) 0.049(2) 0.094(3) -0.013(2) 0.004(2) -0.0016(17)
C48 0.053(2) 0.049(2) 0.085(3) -0.028(2) -0.011(2) 0.0189(18)
C49 0.0274(14) 0.0367(15) 0.0166(12) -0.0047(11) -0.0056(10) 0.0096(11)
C50 0.0303(14) 0.0395(16) 0.0198(13) -0.0016(11) -0.0052(11) 0.0048(12)
C51 0.0387(16) 0.0344(15) 0.0285(14) -0.0043(12) -0.0088(12) 0.0070(12)
C52 0.0381(16) 0.0399(17) 0.0289(15) -0.0078(12) -0.0042(12) 0.0119(13)
C53 0.0294(15) 0.0500(19) 0.0283(15) -0.0044(13) 0.0015(12) 0.0082(13)
C54 0.0271(14) 0.0400(16) 0.0231(13) -0.0050(11) -0.0054(11) 0.0067(12)
C55 0.0369(17) 0.0440(18) 0.0400(17) -0.0051(14) -0.0027(13) -0.0012(14)
C56 0.0322(16) 0.0534(19) 0.0327(16) -0.0039(14) -0.0019(12) -0.0007(14)
C57 0.058(2) 0.052(2) 0.054(2) -0.0175(18) 0.0075(18) 0.0150(18)
C59 0.0359(16) 0.0345(16) 0.0330(13) -0.0054(11) 0.0043(12) 0.0059(13)
O1 0.0504(13) 0.0490(13) 0.0206(10) -0.0159(9) -0.0155(9) 0.0295(10)
F1 0.131(2) 0.0490(13) 0.0560(13) 0.0006(10) -0.0492(15) 0.0144(14)
F2 0.111(2) 0.0622(15) 0.0815(18) -0.0156(13) -0.0526(17) 0.0027(15)
F3 0.145(4) 0.087(2) 0.265(6) -0.026(3) 0.155(4) -0.025(2)
C58 0.026(2) 0.033(2) 0.0170(17) -0.0005(15) -0.0009(14) 0.003(2)
O2 0.0240(16) 0.0282(17) 0.0203(13) -0.0053(11) -0.0014(10) 0.0041(13)
O3 0.0283(15) 0.0351(16) 0.0382(17) -0.0013(12) 0.0022(12) 0.0006(12)
C58' 0.0362(19) 0.0348(19) 0.0329(17) -0.0054(15) 0.0040(15) 0.0059(16)
O2' 0.035(5) 0.035(5) 0.024(4) -0.003(3) -0.003(3) 0.002(4)
O3' 0.054(5) 0.033(5) 0.057(6) -0.001(4) 0.018(4) -0.006(4)

loop_
_atom_type_symbol
_atom_type_description
_atom_type_scat_dispersion_real
_atom_type_scat_dispersion_imag
_atom_type_scat_source
C C 0.0181 0.0091 'International Tables Vol C Tables 4.2.6.8 and 6.1.1.4'
H H 0.0000 0.0000 'International Tables Vol C Tables 4.2.6.8 and 6.1.1.4'
O O 0.0492 0.0322 'International Tables Vol C Tables 4.2.6.8 and 6.1.1.4'
F F 0.0727 0.0534 'International Tables Vol C Tables 4.2.6.8 and 6.1.1.4'

loop_
_geom_angle_atom_site_label_1
_geom_angle_atom_site_label_2
_geom_angle_atom_site_label_3
_geom_angle
_geom_angle_site_symmetry_1
_geom_angle_site_symmetry_3
C2 C1 O1 116.9(2) . .
C2 C1 C14 121.3(3) . .
O1 C1 C14 121.8(2) . .
C1 C2 C3 122.9(3) . .
C1 C2 O2 115.8(3) . .
C3 C2 O2 120.2(3) . .
C1 C2 O2' 114.0(4) . .
C3 C2 O2' 114.4(4) . .
C4 C3 C2 125.1(3) . .
C4 C3 C12 119.4(3) . .
C2 C3 C12 115.4(2) . .
C3 C4 C5 119.5(3) . .
C3 C4 C49 123.9(2) . .
C5 C4 C49 116.6(2) . .
C4 C5 C6 121.4(2) . .
C4 C5 C10 120.7(2) . .
C6 C5 C10 117.9(2) . .
C7 C6 C5 121.4(3) . .
C7 C6 H6 119.3 . .
C5 C6 H6 119.3 . .
C6 C7 C8 120.4(3) . .
C6 C7 H7 119.8 . .
C8 C7 H7 119.8 . .
C9 C8 C7 120.3(3) . .
C9 C8 H8 119.8 . .
C7 C8 H8 119.8 . .
C8 C9 C10 121.0(3) . .
C8 C9 H9 119.5 . .
C10 C9 H9 119.5 . .
C11 C10 C9 121.2(3) . .
C11 C10 C5 119.9(2) . .
C9 C10 C5 118.9(2) . .
C10 C11 C12 119.8(2) . .
C10 C11 C40 120.7(2) . .
C12 C11 C40 119.5(2) . .
C11 C12 C13 119.2(2) . .
C11 C12 C3 120.7(2) . .
C13 C12 C3 120.1(2) . .
C14 C13 C12 122.4(2) . .
C14 C13 H13 118.8 . .
C12 C13 H13 118.8 . .
C13 C14 C1 117.7(2) . .
C13 C14 C15 123.2(2) . .
C1 C14 C15 119.1(2) . .
C16 C15 C14 118.4(2) . .
C16 C15 C31 122.0(3) . .
C14 C15 C31 119.5(3) . .
C15 C16 C18 122.5(2) . .
C15 C16 C17 120.5(2) . .
C18 C16 C17 117.0(2) . .
C20 C17 O1 116.8(2) 2_566 .
C20 C17 C16 122.9(2) 2_566 .
O1 C17 C16 120.2(2) . .
C19 C18 C16 122.6(2) . .
C19 C18 H18 118.7 . .
C16 C18 H18 118.7 . .
C18 C19 C20 121.7(2) . .
C18 C19 C19 119.2(3) . 2_566
C20 C19 C19 119.1(3) . 2_566
C17 C20 C19 119.1(2) 2_566 .
C17 C20 C21 122.8(2) 2_566 .
C19 C20 C21 118.0(2) . .
C22 C21 C26 117.9(3) . .
C22 C21 C20 121.7(3) . .
C26 C21 C20 120.0(3) . .
C21 C22 C23 120.8(3) . .
C21 C22 H22 119.6 . .
C23 C22 H22 119.6 . .
C24 C23 C22 121.8(3) . .
C24 C23 H23 119.1 . .
C22 C23 H23 119.1 . .
C23 C24 C25 117.0(3) . .
C23 C24 C27 123.5(3) . .
C25 C24 C27 119.5(3) . .
C26 C25 C24 121.2(3) . .
C26 C25 H25 119.4 . .
C24 C25 H25 119.4 . .
C25 C26 C21 121.0(3) . .
C25 C26 H26 119.5 . .
C21 C26 H26 119.5 . .
C29 C27 C28 107.8(3) . .
C29 C27 C24 111.9(3) . .
C28 C27 C24 108.0(3) . .
C29 C27 C30 109.0(3) . .
C28 C27 C30 110.7(3) . .
C24 C27 C30 109.4(3) . .
C27 C28 H28A 109.5 . .
C27 C28 H28B 109.5 . .
H28A C28 H28B 109.5 . .
C27 C28 H28C 109.5 . .
H28A C28 H28C 109.5 . .
H28B C28 H28C 109.5 . .
C27 C29 H29A 109.5 . .
C27 C29 H29B 109.5 . .
H29A C29 H29B 109.5 . .
C27 C29 H29C 109.5 . .
H29A C29 H29C 109.5 . .
H29B C29 H29C 109.5 . .
C27 C30 H30A 109.5 . .
C27 C30 H30B 109.5 . .
H30A C30 H30B 109.5 . .
C27 C30 H30C 109.5 . .
H30A C30 H30C 109.5 . .
H30B C30 H30C 109.5 . .
C36 C31 C32 118.9(3) . .
C36 C31 C15 120.5(3) . .
C32 C31 C15 120.6(3) . .
C31 C32 C33 119.4(3) . .
C31 C32 C38 120.0(3) . .
C33 C32 C38 120.5(4) . .
C34 C33 C32 122.4(4) . .
C34 C33 H33 118.8 . .
C32 C33 H33 118.8 . .
C35 C34 C33 116.8(3) . .
C35 C34 C39 121.1(4) . .
C33 C34 C39 122.2(4) . .
C34 C35 C36 122.9(4) . .
C34 C35 H35 118.5 . .
C36 C35 H35 118.5 . .
C31 C36 C35 119.5(3) . .
C31 C36 C37 120.5(3) . .
C35 C36 C37 119.8(4) . .
C36 C37 H37A 109.5 . .
C36 C37 H37B 109.5 . .
H37A C37 H37B 109.5 . .
C36 C37 H37C 109.5 . .
H37A C37 H37C 109.5 . .
H37B C37 H37C 109.5 . .
C32 C38 H38A 109.5 . .
C32 C38 H38B 109.5 . .
H38A C38 H38B 109.5 . .
C32 C38 H38C 109.5 . .
H38A C38 H38C 109.5 . .
H38B C38 H38C 109.5 . .
C34 C39 H39A 109.5 . .
C34 C39 H39B 109.5 . .
H39A C39 H39B 109.5 . .
C34 C39 H39C 109.5 . .
H39A C39 H39C 109.5 . .
H39B C39 H39C 109.5 . .
C45 C40 C41 120.2(3) . .
C45 C40 C11 120.4(3) . .
C41 C40 C11 119.5(3) . .
C42 C41 C40 119.2(3) . .
C42 C41 C47 120.4(3) . .
C40 C41 C47 120.4(3) . .
C43 C42 C41 121.8(3) . .
C43 C42 H42 119.1 . .
C41 C42 H42 119.1 . .
C44 C43 C42 118.2(3) . .
C44 C43 C48 120.7(3) . .
C42 C43 C48 121.1(3) . .
C43 C44 C45 122.3(3) . .
C43 C44 H44 118.9 . .
C45 C44 H44 118.9 . .
C44 C45 C40 118.4(3) . .
C44 C45 C46 120.6(3) . .
C40 C45 C46 121.0(3) . .
C45 C46 H46A 109.5 . .
C45 C46 H46B 109.5 . .
H46A C46 H46B 109.5 . .
C45 C46 H46C 109.5 . .
H46A C46 H46C 109.5 . .
H46B C46 H46C 109.5 . .
C41 C47 H47A 109.5 . .
C41 C47 H47B 109.5 . .
H47A C47 H47B 109.5 . .
C41 C47 H47C 109.5 . .
H47A C47 H47C 109.5 . .
H47B C47 H47C 109.5 . .
C43 C48 H48A 109.5 . .
C43 C48 H48B 109.5 . .
H48A C48 H48B 109.5 . .
C43 C48 H48C 109.5 . .
H48A C48 H48C 109.5 . .
H48B C48 H48C 109.5 . .
C50 C49 C54 120.3(2) . .
C50 C49 C4 119.6(3) . .
C54 C49 C4 119.8(3) . .
C51 C50 C49 118.9(3) . .
C51 C50 C56 119.9(3) . .
C49 C50 C56 121.2(3) . .
C50 C51 C52 121.9(3) . .
C50 C51 H51 119.0 . .
C52 C51 H51 119.0 . .
C53 C52 C51 118.0(3) . .
C53 C52 C57 120.9(3) . .
C51 C52 C57 121.1(3) . .
C52 C53 C54 122.4(3) . .
C52 C53 H53 118.8 . .
C54 C53 H53 118.8 . .
C53 C54 C49 118.5(3) . .
C53 C54 C55 119.8(3) . .
C49 C54 C55 121.7(3) . .
C54 C55 H55A 109.5 . .
C54 C55 H55B 109.5 . .
H55A C55 H55B 109.5 . .
C54 C55 H55C 109.5 . .
H55A C55 H55C 109.5 . .
H55B C55 H55C 109.5 . .
C50 C56 H56A 109.5 . .
C50 C56 H56B 109.5 . .
H56A C56 H56B 109.5 . .
C50 C56 H56C 109.5 . .
H56A C56 H56C 109.5 . .
H56B C56 H56C 109.5 . .
C52 C57 H57A 109.5 . .
C52 C57 H57B 109.5 . .
H57A C57 H57B 109.5 . .
C52 C57 H57C 109.5 . .
H57A C57 H57C 109.5 . .
H57B C57 H57C 109.5 . .
F3 C59 F1 108.4(4) . .
F3 C59 F2 104.7(4) . .
F1 C59 F2 105.4(3) . .
F3 C59 C58 109.6(3) . .
F1 C59 C58 110.4(3) . .
F2 C59 C58 117.8(3) . .
F3 C59 C58' 144.1(6) . .
F1 C59 C58' 100.5(5) . .
F2 C59 C58' 87.2(5) . .
C1 O1 C17 119.5(2) . .
O3 C58 O2 127.0(4) . .
O3 C58 C59 124.5(4) . .
O2 C58 C59 108.5(3) . .
C58 O2 C2 114.6(3) . .
O3' C58' O2' 127.0(14) . .
O3' C58' C59 121.7(12) . .
O2' C58' C59 111.1(10) . .
C58' O2' C2 98.4(9) . .

loop_
_geom_bond_atom_site_label_1
_geom_bond_atom_site_label_2
_geom_bond_distance
_geom_bond_site_symmetry_2
C1 C2 1.361(4) .
C1 O1 1.371(3) .
C1 C14 1.429(4) .
C2 C3 1.437(4) .
C2 O2 1.445(4) .
C2 O2' 1.495(9) .
C3 C4 1.404(4) .
C3 C12 1.444(4) .
C4 C5 1.420(4) .
C4 C49 1.506(4) .
C5 C6 1.426(4) .
C5 C10 1.433(4) .
C6 C7 1.363(4) .
C6 H6 0.9500 .
C7 C8 1.416(4) .
C7 H7 0.9500 .
C8 C9 1.356(4) .
C8 H8 0.9500 .
C9 C10 1.431(4) .
C9 H9 0.9500 .
C10 C11 1.398(4) .
C11 C12 1.411(4) .
C11 C40 1.496(4) .
C12 C13 1.421(4) .
C13 C14 1.375(4) .
C13 H13 0.9500 .
C14 C15 1.434(4) .
C15 C16 1.392(4) .
C15 C31 1.496(4) .
C16 C18 1.416(4) .
C16 C17 1.445(4) .
C17 C20 1.358(4) 2_566
C17 O1 1.385(3) .
C18 C19 1.375(4) .
C18 H18 0.9500 .
C19 C20 1.448(4) .
C19 C19 1.453(5) 2_566
C20 C17 1.358(4) 2_566
C20 C21 1.491(4) .
C21 C22 1.386(4) .
C21 C26 1.390(4) .
C22 C23 1.386(4) .
C22 H22 0.9500 .
C23 C24 1.382(5) .
C23 H23 0.9500 .
C24 C25 1.402(5) .
C24 C27 1.535(4) .
C25 C26 1.383(4) .
C25 H25 0.9500 .
C26 H26 0.9500 .
C27 C29 1.522(5) .
C27 C28 1.531(5) .
C27 C30 1.536(5) .
C28 H28A 0.9800 .
C28 H28B 0.9800 .
C28 H28C 0.9800 .
C29 H29A 0.9800 .
C29 H29B 0.9800 .
C29 H29C 0.9800 .
C30 H30A 0.9800 .
C30 H30B 0.9800 .
C30 H30C 0.9800 .
C31 C36 1.379(5) .
C31 C32 1.382(5) .
C32 C33 1.393(5) .
C32 C38 1.509(6) .
C33 C34 1.374(6) .
C33 H33 0.9500 .
C34 C35 1.355(6) .
C34 C39 1.516(4) .
C35 C36 1.389(5) .
C35 H35 0.9500 .
C36 C37 1.474(6) .
C37 H37A 0.9800 .
C37 H37B 0.9800 .
C37 H37C 0.9800 .
C38 H38A 0.9800 .
C38 H38B 0.9800 .
C38 H38C 0.9800 .
C39 H39A 0.9800 .
C39 H39B 0.9800 .
C39 H39C 0.9800 .
C40 C45 1.400(4) .
C40 C41 1.402(5) .
C41 C42 1.388(4) .
C41 C47 1.510(5) .
C42 C43 1.383(5) .
C42 H42 0.9500 .
C43 C44 1.383(5) .
C43 C48 1.514(4) .
C44 C45 1.397(4) .
C44 H44 0.9500 .
C45 C46 1.504(5) .
C46 H46A 0.9800 .
C46 H46B 0.9800 .
C46 H46C 0.9800 .
C47 H47A 0.9800 .
C47 H47B 0.9800 .
C47 H47C 0.9800 .
C48 H48A 0.9800 .
C48 H48B 0.9800 .
C48 H48C 0.9800 .
C49 C50 1.400(4) .
C49 C54 1.406(4) .
C50 C51 1.389(4) .
C50 C56 1.505(4) .
C51 C52 1.393(5) .
C51 H51 0.9500 .
C52 C53 1.383(5) .
C52 C57 1.512(4) .
C53 C54 1.392(4) .
C53 H53 0.9500 .
C54 C55 1.498(4) .
C55 H55A 0.9800 .
C55 H55B 0.9800 .
C55 H55C 0.9800 .
C56 H56A 0.9800 .
C56 H56B 0.9800 .
C56 H56C 0.9800 .
C57 H57A 0.9800 .
C57 H57B 0.9800 .
C57 H57C 0.9800 .
C59 F3 1.260(4) .
C59 F1 1.304(4) .
C59 F2 1.307(4) .
C59 C58 1.512(5) .
C59 C58' 1.617(15) .
C58 O3 1.192(5) .
C58 O2 1.354(5) .
C58' O3' 1.184(16) .
C58' O2' 1.337(18) .

loop_
_geom_torsion_atom_site_label_1
_geom_torsion_atom_site_label_2
_geom_torsion_atom_site_label_3
_geom_torsion_atom_site_label_4
_geom_torsion
_geom_torsion_site_symmetry_1
_geom_torsion_site_symmetry_4
O1 C1 C2 C3 176.9(3) . .
C14 C1 C2 C3 -5.2(6) . .
O1 C1 C2 O2 -15.0(5) . .
C14 C1 C2 O2 162.9(3) . .
O1 C1 C2 O2' 31.3(6) . .
C14 C1 C2 O2' -150.8(5) . .
C1 C2 C3 C4 -175.5(3) . .
O2 C2 C3 C4 17.0(6) . .
O2' C2 C3 C4 -29.9(6) . .
C1 C2 C3 C12 4.2(5) . .
O2 C2 C3 C12 -163.4(3) . .
O2' C2 C3 C12 149.7(4) . .
C2 C3 C4 C5 -178.3(3) . .
C12 C3 C4 C5 2.1(5) . .
C2 C3 C4 C49 3.2(5) . .
C12 C3 C4 C49 -176.4(3) . .
C3 C4 C5 C6 179.1(3) . .
C49 C4 C5 C6 -2.3(4) . .
C3 C4 C5 C10 -2.2(5) . .
C49 C4 C5 C10 176.4(3) . .
C4 C5 C6 C7 179.0(3) . .
C10 C5 C6 C7 0.3(4) . .
C5 C6 C7 C8 -0.6(5) . .
C6 C7 C8 C9 0.7(5) . .
C7 C8 C9 C10 -0.3(5) . .
C8 C9 C10 C11 -179.6(3) . .
C8 C9 C10 C5 0.0(5) . .
C4 C5 C10 C11 0.9(4) . .
C6 C5 C10 C11 179.7(3) . .
C4 C5 C10 C9 -178.7(3) . .
C6 C5 C10 C9 0.1(4) . .
C9 C10 C11 C12 -180.0(3) . .
C5 C10 C11 C12 0.4(4) . .
C9 C10 C11 C40 2.4(5) . .
C5 C10 C11 C40 -177.2(3) . .
C10 C11 C12 C13 179.9(3) . .
C40 C11 C12 C13 -2.4(4) . .
C10 C11 C12 C3 -0.5(5) . .
C40 C11 C12 C3 177.1(3) . .
C4 C3 C12 C11 -0.7(5) . .
C2 C3 C12 C11 179.6(3) . .
C4 C3 C12 C13 178.8(3) . .
C2 C3 C12 C13 -0.9(5) . .
C11 C12 C13 C14 178.0(3) . .
C3 C12 C13 C14 -1.5(5) . .
C12 C13 C14 C1 0.7(5) . .
C12 C13 C14 C15 179.9(3) . .
C2 C1 C14 C13 2.6(5) . .
O1 C1 C14 C13 -179.7(3) . .
C2 C1 C14 C15 -176.7(3) . .
O1 C1 C14 C15 1.1(5) . .
C13 C14 C15 C16 177.3(3) . .
C1 C14 C15 C16 -3.6(4) . .
C13 C14 C15 C31 -1.6(4) . .
C1 C14 C15 C31 177.6(3) . .
C14 C15 C16 C18 -178.0(3) . .
C31 C15 C16 C18 0.8(4) . .
C14 C15 C16 C17 0.2(4) . .
C31 C15 C16 C17 179.0(3) . .
C15 C16 C17 C20 -174.9(3) . 2_566
C18 C16 C17 C20 3.4(4) . 2_566
C15 C16 C17 O1 5.8(4) . .
C18 C16 C17 O1 -175.9(3) . .
C15 C16 C18 C19 175.0(3) . .
C17 C16 C18 C19 -3.3(4) . .
C16 C18 C19 C20 -178.4(3) . .
C16 C18 C19 C19 1.7(5) . 2_566
C18 C19 C20 C17 179.9(3) . 2_566
C19 C19 C20 C17 -0.2(5) 2_566 2_566
C18 C19 C20 C21 -4.1(4) . .
C19 C19 C20 C21 175.9(3) 2_566 .
C17 C20 C21 C22 -116.2(3) 2_566 .
C19 C20 C21 C22 67.9(4) . .
C17 C20 C21 C26 71.1(4) 2_566 .
C19 C20 C21 C26 -104.8(3) . .
C26 C21 C22 C23 4.0(4) . .
C20 C21 C22 C23 -168.9(3) . .
C21 C22 C23 C24 0.0(4) . .
C22 C23 C24 C25 -3.7(4) . .
C22 C23 C24 C27 175.2(3) . .
C23 C24 C25 C26 3.4(5) . .
C27 C24 C25 C26 -175.5(3) . .
C24 C25 C26 C21 0.5(5) . .
C22 C21 C26 C25 -4.2(4) . .
C20 C21 C26 C25 168.8(3) . .
C23 C24 C27 C29 0.1(4) . .
C25 C24 C27 C29 178.9(3) . .
C23 C24 C27 C28 -118.5(3) . .
C25 C24 C27 C28 60.3(4) . .
C23 C24 C27 C30 120.9(3) . .
C25 C24 C27 C30 -60.2(4) . .
C16 C15 C31 C36 93.5(4) . .
C14 C15 C31 C36 -87.7(4) . .
C16 C15 C31 C32 -87.9(4) . .
C14 C15 C31 C32 90.8(4) . .
C36 C31 C32 C33 2.3(6) . .
C15 C31 C32 C33 -176.2(4) . .
C36 C31 C32 C38 -173.5(4) . .
C15 C31 C32 C38 7.9(6) . .
C31 C32 C33 C34 -0.6(6) . .
C38 C32 C33 C34 175.2(4) . .
C32 C33 C34 C35 -1.8(6) . .
C32 C33 C34 C39 177.6(4) . .
C33 C34 C35 C36 2.6(7) . .
C39 C34 C35 C36 -176.8(4) . .
C32 C31 C36 C35 -1.6(6) . .
C15 C31 C36 C35 177.0(4) . .
C32 C31 C36 C37 -177.3(5) . .
C15 C31 C36 C37 1.3(6) . .
C34 C35 C36 C31 -0.9(7) . .
C34 C35 C36 C37 174.8(5) . .
C10 C11 C40 C45 -89.9(4) . .
C12 C11 C40 C45 92.4(3) . .
C10 C11 C40 C41 91.5(3) . .
C12 C11 C40 C41 -86.2(4) . .
C45 C40 C41 C42 0.0(4) . .
C11 C40 C41 C42 178.7(3) . .
C45 C40 C41 C47 -179.1(3) . .
C11 C40 C41 C47 -0.5(5) . .
C40 C41 C42 C43 0.6(5) . .
C47 C41 C42 C43 179.7(4) . .
C41 C42 C43 C44 -0.4(5) . .
C41 C42 C43 C48 179.9(3) . .
C42 C43 C44 C45 -0.3(5) . .
C48 C43 C44 C45 179.4(3) . .
C43 C44 C45 C40 0.9(5) . .
C43 C44 C45 C46 -178.4(3) . .
C41 C40 C45 C44 -0.7(4) . .
C11 C40 C45 C44 -179.3(3) . .
C41 C40 C45 C46 178.5(3) . .
C11 C40 C45 C46 -0.1(4) . .
C3 C4 C49 C50 -92.8(4) . .
C5 C4 C49 C50 88.7(3) . .
C3 C4 C49 C54 93.2(4) . .
C5 C4 C49 C54 -85.3(3) . .
C54 C49 C50 C51 -0.5(4) . .
C4 C49 C50 C51 -174.4(2) . .
C54 C49 C50 C56 179.8(3) . .
C4 C49 C50 C56 5.9(4) . .
C49 C50 C51 C52 0.9(4) . .
C56 C50 C51 C52 -179.4(3) . .
C50 C51 C52 C53 -0.9(4) . .
C50 C51 C52 C57 178.9(3) . .
C51 C52 C53 C54 0.5(4) . .
C57 C52 C53 C54 -179.2(3) . .
C52 C53 C54 C49 -0.2(4) . .
C52 C53 C54 C55 178.5(3) . .
C50 C49 C54 C53 0.2(4) . .
C4 C49 C54 C53 174.1(2) . .
C50 C49 C54 C55 -178.5(3) . .
C4 C49 C54 C55 -4.5(4) . .
C2 C1 O1 C17 -177.3(3) . .
C14 C1 O1 C17 4.9(5) . .
C20 C17 O1 C1 172.4(3) 2_566 .
C16 C17 O1 C1 -8.2(4) . .
F3 C59 C58 O3 28.1(6) . .
F1 C59 C58 O3 -91.3(4) . .
F2 C59 C58 O3 147.5(4) . .
C58' C59 C58 O3 -172.1(9) . .
F3 C59 C58 O2 -153.0(4) . .
F1 C59 C58 O2 87.6(4) . .
F2 C59 C58 O2 -33.6(4) . .
C58' C59 C58 O2 6.8(7) . .
O3 C58 O2 C2 6.4(5) . .
C59 C58 O2 C2 -172.5(3) . .
C1 C2 O2 C58 80.0(4) . .
C3 C2 O2 C58 -111.6(4) . .
O2' C2 O2 C58 -17.8(4) . .
F3 C59 C58' O3' -161.7(9) . .
F1 C59 C58' O3' 54.8(12) . .
F2 C59 C58' O3' -50.4(11) . .
C58 C59 C58' O3' 164.6(16) . .
F3 C59 C58' O2' 22.0(15) . .
F1 C59 C58' O2' -121.5(8) . .
F2 C59 C58' O2' 133.3(8) . .
C58 C59 C58' O2' -11.7(5) . .
O3' C58' O2' C2 -3.5(15) . .
C59 C58' O2' C2 172.6(6) . .
C1 C2 O2' C58' -91.7(7) . .
C3 C2 O2' C58' 119.7(7) . .
O2 C2 O2' C58' 10.9(6) . .

loop_
_platon_squeeze_void_nr
_platon_squeeze_void_average_x
_platon_squeeze_void_average_y
_platon_squeeze_void_average_z
_platon_squeeze_void_volume
_platon_squeeze_void_count_electrons
_platon_squeeze_void_content
1 -0.034 0.000 0.000 415 154 ' '
2 0.417 0.597 0.558 8 0 ' '
3 0.583 0.403 0.442 8 0 ' '
